data_4064178
loop_
_publ_author_name
'Han, Yuan'
'Yuan, Dan'
'Teng, Qiaoqiao'
'Huynh, Han Vinh'

_publ_section_title
;
 Reactivity Differences of Palladium(II) Dimers Bearing Heterocyclic
 Carbenes with Two, One, or No \a-Nitrogen Atoms toward Isocyanides
;
_journal_issue 5
_journal_name_full Organometallics
_journal_page_first 1224
_journal_paper_doi 10.1021/om101169x
_journal_volume 30
_journal_year 2011
_chemical_formula_sum 'C18 H19 I2 N3 Pd'
_chemical_formula_weight 637.56
_chemical_name_systematic
; 
 ? 
;
_space_group_IT_number 2
_symmetry_cell_setting triclinic
_symmetry_space_group_name_Hall '-P 1'
_symmetry_space_group_name_H-M 'P -1'
_atom_sites_solution_hydrogens geom
_atom_sites_solution_primary direct
_atom_sites_solution_secondary difmap
_audit_creation_method SHELXL-97
_cell_angle_alpha 100.158(3)
_cell_angle_beta 90.542(3)
_cell_angle_gamma 90.819(3)
_cell_formula_units_Z 2
_cell_length_a 8.1193(10)
_cell_length_b 8.1769(11)
_cell_length_c 15.721(2)
_cell_measurement_reflns_used 889
_cell_measurement_temperature 100(2)
_cell_measurement_theta_max 27.45
_cell_measurement_theta_min 2.53
_cell_volume 1027.2(2)
_computing_cell_refinement 'Bruker SMART'
_computing_data_collection 'Bruker SMART'
_computing_data_reduction 'Bruker SAINT'
_computing_molecular_graphics 'Bruker SHELXTL'
_computing_publication_material 'Bruker SHELXTL'
_computing_structure_refinement 'SHELXL-97 (Sheldrick, 1997)'
_computing_structure_solution 'SHELXS-97 (Sheldrick, 1990)'
_diffrn_ambient_temperature 100(2)
_diffrn_measured_fraction_theta_full 0.988
_diffrn_measured_fraction_theta_max 0.988
_diffrn_measurement_device_type 'CCD area detector'
_diffrn_measurement_method 'phi and omega scans'
_diffrn_radiation_monochromator graphite
_diffrn_radiation_source 'fine-focus sealed tube'
_diffrn_radiation_type MoK\a
_diffrn_radiation_wavelength 0.71073
_diffrn_reflns_av_R_equivalents 0.0194
_diffrn_reflns_av_sigmaI/netI 0.0328
_diffrn_reflns_limit_h_max 8
_diffrn_reflns_limit_h_min -10
_diffrn_reflns_limit_k_max 10
_diffrn_reflns_limit_k_min -10
_diffrn_reflns_limit_l_max 20
_diffrn_reflns_limit_l_min -12
_diffrn_reflns_number 7268
_diffrn_reflns_theta_full 27.49
_diffrn_reflns_theta_max 27.49
_diffrn_reflns_theta_min 2.51
_exptl_absorpt_coefficient_mu 3.913
_exptl_absorpt_correction_T_max 0.4071
_exptl_absorpt_correction_T_min 0.2451
_exptl_absorpt_correction_type multi-scan
_exptl_absorpt_process_details 'Sadabs, (Sheldrick 2001)'
_exptl_crystal_colour Orange
_exptl_crystal_density_diffrn 2.061
_exptl_crystal_density_meas ?
_exptl_crystal_density_method 'not measured'
_exptl_crystal_description Block
_exptl_crystal_F_000 600
_exptl_crystal_size_max 0.50
_exptl_crystal_size_mid 0.32
_exptl_crystal_size_min 0.28
_refine_diff_density_max 1.015
_refine_diff_density_min -1.000
_refine_diff_density_rms 0.156
_refine_ls_extinction_method none
_refine_ls_goodness_of_fit_ref 1.102
_refine_ls_hydrogen_treatment constr
_refine_ls_matrix_type full
_refine_ls_number_parameters 221
_refine_ls_number_reflns 4673
_refine_ls_number_restraints 0
_refine_ls_restrained_S_all 1.102
_refine_ls_R_factor_all 0.0290
_refine_ls_R_factor_gt 0.0266
_refine_ls_shift/su_max 0.001
_refine_ls_shift/su_mean 0.000
_refine_ls_structure_factor_coef Fsqd
_refine_ls_weighting_details 'calc w=1/[\s^2^(Fo^2^)+(0.0438P)^2^+1.6565P] where P=(Fo^2^+2Fc^2^)/3'
_refine_ls_weighting_scheme calc
_refine_ls_wR_factor_gt 0.0836
_refine_ls_wR_factor_ref 0.0859
_reflns_number_gt 4318
_reflns_number_total 4673
_reflns_threshold_expression >2sigma(I)
_cod_data_source_file om101169x_si_001.cif
_cod_data_source_block a667
_cod_depositor_comments
;
The following automatic conversions were performed:

'_symmetry_cell_setting' value 'Triclinic' changed to 'triclinic'
according to /home/saulius/struct/CIF-dictionaries/cif_core.dic
dictionary named 'cif_core.dic' version 2.4.1 from
2010-06-29.

'_exptl_absorpt_correction_type' value 'Multi-scan'
changed to 'multi-scan' according to
/home/saulius/struct/CIF-dictionaries/cif_core.dic dictionary named
'cif_core.dic' version 2.4.1 from 2010-06-29.

Automatic conversion script
Id: cif_fix_values 1715 2011-07-08 13:25:40Z adriana 

The following automatic conversions were performed:

'_exptl_crystal_density_meas' value 'Not measured' was changed to '?'
- the value is perceived as not measured.

Automatic conversion script
Id: cif_fix_values 3008 2015-01-20 13:52:24Z robertas 
;
_cod_original_sg_symbol_H-M P-1
_cod_database_code 4064178

loop_
_symmetry_equiv_pos_as_xyz
'x, y, z'
'-x, -y, -z'

loop_
_atom_site_label
_atom_site_type_symbol
_atom_site_fract_x
_atom_site_fract_y
_atom_site_fract_z
_atom_site_U_iso_or_equiv
_atom_site_adp_type
_atom_site_occupancy
_atom_site_symmetry_multiplicity
_atom_site_calc_flag
_atom_site_refinement_flags
Pd1 Pd 0.69697(3) 0.46471(3) 0.259223(16) 0.01321(8) Uani 1 1 d .
I1 I 0.54091(3) 0.48369(3) 0.116536(15) 0.01970(8) Uani 1 1 d .
I2 I 0.84536(3) 0.45058(3) 0.405370(14) 0.01794(8) Uani 1 1 d .
N1 N 0.6194(3) 0.8196(4) 0.33321(19) 0.0158(6) Uani 1 1 d .
N2 N 0.4099(3) 0.6558(3) 0.34253(19) 0.0153(6) Uani 1 1 d .
N3 N 0.8858(4) 0.1517(4) 0.1677(2) 0.0175(6) Uani 1 1 d .
C1 C 0.5681(4) 0.6592(4) 0.3158(2) 0.0152(6) Uani 1 1 d .
C2 C 0.4948(4) 0.9215(4) 0.3716(2) 0.0175(7) Uani 1 1 d .
C3 C 0.4876(5) 1.0908(5) 0.4027(2) 0.0204(7) Uani 1 1 d .
H3 H 0.5798 1.1625 0.4000 0.025 Uiso 1 1 calc R
C4 C 0.3397(5) 1.1503(5) 0.4377(2) 0.0228(8) Uani 1 1 d .
H4 H 0.3304 1.2657 0.4596 0.027 Uiso 1 1 calc R
C5 C 0.2032(5) 1.0449(5) 0.4419(3) 0.0243(8) Uani 1 1 d .
H5 H 0.1034 1.0908 0.4658 0.029 Uiso 1 1 calc R
C6 C 0.2109(5) 0.8737(5) 0.4117(2) 0.0217(7) Uani 1 1 d .
H6 H 0.1193 0.8015 0.4149 0.026 Uiso 1 1 calc R
C7 C 0.3599(4) 0.8152(4) 0.3767(2) 0.0162(7) Uani 1 1 d .
C8 C 0.7830(4) 0.8793(5) 0.3155(3) 0.0222(8) Uani 1 1 d .
H8A H 0.8346 0.9361 0.3695 0.033 Uiso 1 1 calc R
H8B H 0.7741 0.9571 0.2749 0.033 Uiso 1 1 calc R
H8C H 0.8504 0.7851 0.2902 0.033 Uiso 1 1 calc R
C9 C 0.3034(4) 0.5090(4) 0.3318(3) 0.0209(7) Uani 1 1 d .
H9A H 0.2233 0.5129 0.2852 0.031 Uiso 1 1 calc R
H9B H 0.2450 0.5059 0.3858 0.031 Uiso 1 1 calc R
H9C H 0.3701 0.4092 0.3173 0.031 Uiso 1 1 calc R
C10 C 0.8198(4) 0.2687(5) 0.2012(2) 0.0172(7) Uani 1 1 d .
C11 C 0.9522(4) 0.0027(4) 0.1236(2) 0.0163(7) Uani 1 1 d .
C16 C 0.8457(4) -0.1040(4) 0.0680(2) 0.0179(7) Uani 1 1 d .
C15 C 0.9136(5) -0.2478(5) 0.0233(3) 0.0232(8) Uani 1 1 d .
H15 H 0.8468 -0.3230 -0.0159 0.028 Uiso 1 1 calc R
C14 C 1.0778(5) -0.2836(5) 0.0349(3) 0.0261(8) Uani 1 1 d .
H14 H 1.1219 -0.3829 0.0034 0.031 Uiso 1 1 calc R
C13 C 1.1780(5) -0.1773(5) 0.0913(3) 0.0255(8) Uani 1 1 d .
H13 H 1.2897 -0.2053 0.0988 0.031 Uiso 1 1 calc R
C12 C 1.1182(5) -0.0292(4) 0.1377(2) 0.0200(7) Uani 1 1 d .
C18 C 0.6677(5) -0.0624(5) 0.0593(3) 0.0258(8) Uani 1 1 d .
H18A H 0.6148 -0.1455 0.0145 0.039 Uiso 1 1 calc R
H18B H 0.6594 0.0477 0.0434 0.039 Uiso 1 1 calc R
H18C H 0.6126 -0.0624 0.1145 0.039 Uiso 1 1 calc R
C17 C 1.2248(5) 0.0926(5) 0.1982(3) 0.0287(9) Uani 1 1 d .
H17A H 1.2388 0.1949 0.1745 0.043 Uiso 1 1 calc R
H17B H 1.3328 0.0439 0.2047 0.043 Uiso 1 1 calc R
H17C H 1.1722 0.1183 0.2547 0.043 Uiso 1 1 calc R

loop_
_atom_site_aniso_label
_atom_site_aniso_U_11
_atom_site_aniso_U_22
_atom_site_aniso_U_33
_atom_site_aniso_U_23
_atom_site_aniso_U_13
_atom_site_aniso_U_12
Pd1 0.01149(14) 0.01432(14) 0.01287(14) -0.00034(10) -0.00059(10) 0.00216(10)
I1 0.01957(13) 0.02391(14) 0.01505(13) 0.00166(9) -0.00294(9) 0.00485(9)
I2 0.01475(12) 0.02260(13) 0.01545(13) 0.00068(9) -0.00339(9) 0.00111(9)
N1 0.0126(13) 0.0159(14) 0.0184(15) 0.0014(11) 0.0001(11) -0.0012(10)
N2 0.0133(13) 0.0151(14) 0.0160(14) -0.0016(11) 0.0000(11) 0.0015(10)
N3 0.0162(14) 0.0176(14) 0.0179(15) 0.0008(12) 0.0002(11) 0.0017(11)
C1 0.0136(15) 0.0174(16) 0.0146(16) 0.0029(12) -0.0018(12) -0.0005(12)
C2 0.0184(16) 0.0177(16) 0.0159(17) 0.0020(13) -0.0014(13) -0.0009(13)
C3 0.0266(18) 0.0195(17) 0.0146(17) 0.0014(13) -0.0046(14) -0.0003(14)
C4 0.032(2) 0.0180(17) 0.0171(18) 0.0002(14) -0.0003(15) 0.0062(15)
C5 0.0252(19) 0.0258(19) 0.0224(19) 0.0046(15) 0.0061(15) 0.0132(15)
C6 0.0176(17) 0.0266(19) 0.0202(18) 0.0022(15) -0.0007(14) 0.0064(14)
C7 0.0158(16) 0.0157(16) 0.0157(16) -0.0010(12) -0.0011(13) 0.0014(12)
C8 0.0147(16) 0.0219(18) 0.031(2) 0.0070(15) 0.0029(15) -0.0047(13)
C9 0.0176(16) 0.0169(17) 0.0256(19) -0.0029(14) 0.0004(14) -0.0017(13)
C10 0.0131(15) 0.0247(18) 0.0142(16) 0.0046(14) -0.0042(13) 0.0023(13)
C11 0.0183(16) 0.0154(16) 0.0154(16) 0.0029(13) 0.0027(13) 0.0047(13)
C16 0.0166(16) 0.0186(16) 0.0187(17) 0.0042(13) 0.0011(13) 0.0004(13)
C15 0.0226(18) 0.0186(17) 0.027(2) -0.0011(14) 0.0000(15) -0.0033(14)
C14 0.029(2) 0.0131(16) 0.036(2) 0.0007(15) 0.0111(17) 0.0056(14)
C13 0.0182(17) 0.0177(17) 0.041(2) 0.0051(16) 0.0060(16) 0.0071(14)
C12 0.0204(17) 0.0169(17) 0.0231(19) 0.0045(14) 0.0000(14) 0.0002(13)
C18 0.0170(17) 0.0245(19) 0.035(2) 0.0037(16) -0.0070(15) 0.0017(14)
C17 0.0246(19) 0.027(2) 0.032(2) 0.0006(17) -0.0066(17) 0.0015(16)

loop_
_atom_type_symbol
_atom_type_description
_atom_type_scat_dispersion_real
_atom_type_scat_dispersion_imag
_atom_type_scat_source
C C 0.0033 0.0016 'International Tables Vol C Tables 4.2.6.8 and 6.1.1.4'
H H 0.0000 0.0000 'International Tables Vol C Tables 4.2.6.8 and 6.1.1.4'
N N 0.0061 0.0033 'International Tables Vol C Tables 4.2.6.8 and 6.1.1.4'
Pd Pd -0.9988 1.0072 'International Tables Vol C Tables 4.2.6.8 and 6.1.1.4'
I I -0.4742 1.8119 'International Tables Vol C Tables 4.2.6.8 and 6.1.1.4'

loop_
_geom_angle_atom_site_label_1
_geom_angle_atom_site_label_2
_geom_angle_atom_site_label_3
_geom_angle
C10 Pd1 C1 178.48(13)
C10 Pd1 I1 91.07(10)
C1 Pd1 I1 87.77(10)
C10 Pd1 I2 90.66(10)
C1 Pd1 I2 90.48(10)
I1 Pd1 I2 178.070(11)
C1 N1 C2 110.9(3)
C1 N1 C8 125.1(3)
C2 N1 C8 124.1(3)
C1 N2 C7 110.1(3)
C1 N2 C9 125.4(3)
C7 N2 C9 124.4(3)
C10 N3 C11 174.7(4)
N1 C1 N2 106.7(3)
N1 C1 Pd1 126.9(2)
N2 C1 Pd1 126.3(2)
C3 C2 N1 132.8(3)
C3 C2 C7 121.7(3)
N1 C2 C7 105.5(3)
C4 C3 C2 116.8(3)
C3 C4 C5 121.8(3)
C6 C5 C4 121.4(3)
C7 C6 C5 116.3(4)
N2 C7 C6 131.3(3)
N2 C7 C2 106.8(3)
C6 C7 C2 122.0(3)
N3 C10 Pd1 177.4(3)
C12 C11 C16 124.5(3)
C12 C11 N3 118.5(3)
C16 C11 N3 117.1(3)
C15 C16 C11 116.5(3)
C15 C16 C18 122.7(3)
C11 C16 C18 120.8(3)
C16 C15 C14 120.9(3)
C13 C14 C15 121.0(3)
C14 C13 C12 121.1(4)
C13 C12 C11 116.0(3)
C13 C12 C17 122.8(4)
C11 C12 C17 121.2(3)

loop_
_geom_bond_atom_site_label_1
_geom_bond_atom_site_label_2
_geom_bond_distance
Pd1 C10 1.986(4)
Pd1 C1 1.996(3)
Pd1 I1 2.5954(4)
Pd1 I2 2.6056(4)
N1 C1 1.350(4)
N1 C2 1.393(4)
N1 C8 1.455(4)
N2 C1 1.357(4)
N2 C7 1.388(4)
N2 C9 1.453(4)
N3 C10 1.150(5)
N3 C11 1.408(4)
C2 C3 1.387(5)
C2 C7 1.400(5)
C3 C4 1.385(5)
C4 C5 1.403(6)
C5 C6 1.399(5)
C6 C7 1.390(5)
C11 C12 1.399(5)
C11 C16 1.403(5)
C16 C15 1.384(5)
C16 C18 1.500(5)
C15 C14 1.386(6)
C14 C13 1.378(6)
C13 C12 1.395(5)
C12 C17 1.507(5)
